data_4076747
loop_
_publ_author_name
'Baker, Murray V.'
'Skelton, Brian W.'
'White, Allan H.'
'Williams, Charlotte C.'

_publ_section_title
;
 Synthesis and Characterization of a Saddle-Shaped Nickel&#x2212;Carbene
 Complex Derived from an Imidazolium-Linkedmeta-Cyclophane
;
_journal_issue 13
_journal_name_full Organometallics
_journal_page_first 2674
_journal_paper_doi 10.1021/om011031l
_journal_volume 21
_journal_year 2002
_chemical_formula_sum 'C20 H24 Br2 N6 Ni O3'
_chemical_formula_weight 614.95
_space_group_IT_number 14
_symmetry_cell_setting monoclinic
_symmetry_space_group_name_Hall '-P 2yn'
_symmetry_space_group_name_H-M 'P 1 21/n 1'
_cell_angle_alpha 90.00000
_cell_angle_beta 94.538(2)
_cell_angle_gamma 90.00000
_cell_formula_units_Z 4
_cell_length_a 7.7950(7)
_cell_length_b 13.5710(10)
_cell_length_c 20.789(2)
_cell_measurement_reflns_used 4954
_cell_measurement_temperature 153
_cell_measurement_theta_max 20.1
_cell_measurement_theta_min 2.4
_cell_volume 2192.3(3)
_computing_cell_refinement 'Siemens SAINT (Siemens, 1995)'
_computing_data_collection 'Siemens SMART (Siemens, 1995)'
_computing_data_reduction xtal
_computing_molecular_graphics xtal
_computing_publication_material 'xtal BONDLA CIFIO'
_computing_structure_refinement 'xtal CRYLSQ'
_computing_structure_solution xtal
_diffrn_ambient_temperature 153
_diffrn_measurement_device_type
;
Bruker SMART CCD diffractometer
;
_diffrn_measurement_method '\w scans'
_diffrn_radiation_detector 'CCD area detector'
_diffrn_radiation_monochromator graphite
_diffrn_radiation_source 'sealed tube'
_diffrn_radiation_type 'Mo K\a'
_diffrn_radiation_wavelength .71073
_diffrn_reflns_av_R_equivalents .082
_diffrn_reflns_av_sigmaI/netI .093
_diffrn_reflns_limit_h_max 10
_diffrn_reflns_limit_h_min -10
_diffrn_reflns_limit_k_max 18
_diffrn_reflns_limit_k_min -18
_diffrn_reflns_limit_l_max 28
_diffrn_reflns_limit_l_min -28
_diffrn_reflns_number 42289
_diffrn_reflns_theta_max 29.13
_diffrn_reflns_theta_min 2.47
_diffrn_standards_decay_% 0
_exptl_absorpt_coefficient_mu 4.567
_exptl_absorpt_correction_T_max .86
_exptl_absorpt_correction_T_min .58
_exptl_absorpt_correction_type multi-scan
_exptl_absorpt_process_details
;
 SADABS; Sheldrick, 1996
;
_exptl_crystal_colour orange
_exptl_crystal_density_diffrn 1.863
_exptl_crystal_description lath
_exptl_crystal_F_000 1232
_exptl_crystal_size_max .14
_exptl_crystal_size_mid .12
_exptl_crystal_size_min .06
_refine_diff_density_max 1.058
_refine_diff_density_min -1.318
_refine_ls_extinction_expression 'Eq22 p292 "Cryst. Comp." Munksgaard 1970'
_refine_ls_goodness_of_fit_all 1.212
_refine_ls_goodness_of_fit_ref 1.401
_refine_ls_hydrogen_treatment noref
_refine_ls_matrix_type atomblock
_refine_ls_number_constraints 0
_refine_ls_number_parameters 439
_refine_ls_number_reflns 4068
_refine_ls_number_restraints 0
_refine_ls_R_factor_all .101
_refine_ls_R_factor_gt .071
_refine_ls_shift/su_max .048
_refine_ls_shift/su_mean .01
_refine_ls_structure_factor_coef F
_refine_ls_weighting_scheme calc
_refine_ls_wR_factor_all .09
_refine_ls_wR_factor_ref .084
_reflns_d_resolution_high .73
_reflns_d_resolution_low 8.222
_reflns_Friedel_coverage 0
_reflns_limit_h_max 10
_reflns_limit_h_min 0
_reflns_limit_k_max 18
_reflns_limit_k_min 0
_reflns_limit_l_max 28
_reflns_limit_l_min -28
_reflns_number_gt 4068
_reflns_number_total 5905
_reflns_threshold_expression 'F    > 4.00 sig(F   )'
_cod_data_source_file om011031l.cif
_cod_data_source_block cw468l
_cod_original_sg_symbol_Hall -p_2yn
_cod_original_sg_symbol_H-M P_1_21/n_1
_cod_original_formula_sum 'C20 H24 Br2 N6 Ni1 O3'
_cod_database_code 4076747

loop_
_symmetry_equiv_pos_as_xyz
+x,+y,+z
1/2-x,1/2+y,1/2-z
-x,-y,-z
1/2+x,1/2-y,1/2+z

loop_
_atom_site_label
_atom_site_fract_x
_atom_site_fract_y
_atom_site_fract_z
_atom_site_U_iso_or_equiv
_atom_site_adp_type
_atom_site_occupancy
Ni1 .80621(13) .66392(8) .15720(5) .0222(5) Uani .7971(15)
Br1 .56349(13) .67437(8) .02905(5) .0408(5) Uani .7971(15)
Br2 1.11679(14) .62611(7) .31345(6) .0415(5) Uani .7971(15)
C1 .7605(12) .4544(6) .0857(5) .029(4) Uani .7971(15)
C11 .6706(11) .4642(5) .1465(4) .024(4) Uani .7971(15)
N12 .6805(8) .5468(4) .1855(3) .019(3) Uani .7971(15)
C13 .5923(11) .5484(6) .2422(5) .030(4) Uani .7971(15)
C14 .4763(11) .4677(6) .2502(4) .025(4) Uani .7971(15)
C15 .4758(11) .3882(6) .2154(5) .028(4) Uani .7971(15)
C16 .5681(12) .3821(8) .1618(5) .038(5) Uani .7971(15)
C2 1.2098(10) .6886(7) .1427(4) .027(4) Uani .7971(15)
N21 .9328(9) .4941(5) .0924(3) .024(3) Uani .7971(15)
C22 .9632(10) .5820(6) .1196(4) .023(4) Uani .7971(15)
N23 1.1309(8) .5998(5) .1149(3) .025(3) Uani .7971(15)
C24 1.2068(10) .5197(7) .0849(4) .031(5) Uani .7971(15)
C25 1.0827(11) .4547(6) .0705(5) .030(5) Uani .7971(15)
C3 .6639(11) .8863(6) .1262(5) .030(4) Uani .7971(15)
C31 .8499(10) .8694(7) .1149(4) .027(4) Uani .7971(15)
N32 .9337(8) .7831(4) .1300(3) .019(3) Uani .7971(15)
C33 1.1051(10) .7773(6) .1206(4) .022(4) Uani .7971(15)
C34 1.1872(11) .8558(6) .0938(4) .025(4) Uani .7971(15)
C35 1.1012(12) .9399(7) .0750(4) .030(5) Uani .7971(15)
C36 .9306(12) .9463(7) .0859(4) .032(5) Uani .7971(15)
C4 .6128(11) .6316(7) .2885(4) .029(4) Uani .7971(15)
N41 .6149(9) .8393(5) .1853(4) .027(4) Uani .7971(15)
C42 .6690(11) .7465(7) .2006(4) .030(4) Uani .7971(15)
N43 .5893(8) .7218(5) .2559(3) .021(3) Uani .7971(15)
C44 .4983(10) .8027(6) .2773(4) .022(4) Uani .7971(15)
C45 .5145(12) .8789(7) .2365(6) .044(6) Uani .7971(15)
Ni1' .8027(6) .6288(4) .1592(2) .033(2) Uani .2029(15)
Br1' .5505(7) .6559(5) .0287(3) .080(4) Uani .2029(15)
Br2' 1.1333(7) .6529(3) .3171(3) .064(3) Uani .2029(15)
C1' 1.197(4) .609(3) .1398(17) .027(7) Uiso .2029(15)
C11' 1.101(4) .524(3) .1131(17) .027(7) Uiso .2029(15)
N12' .928(3) .5109(18) .1203(12) .016(5) Uiso .2029(15)
C13' .843(4) .432(2) .0978(16) .022(6) Uiso .2029(15)
C14' .918(5) .364(3) .066(2) .037(9) Uiso .2029(15)
C15' 1.084(4) .362(3) .0519(18) .030(8) Uiso .2029(15)
C16' 1.165(4) .451(3) .0797(17) .029(8) Uiso .2029(15)
C2' .756(4) .859(2) .1145(15) .019(3) Uiso .2029(15)
N21' 1.131(3) .702(2) .1237(14) .024(6) Uiso .2029(15)
C22' .944(4) .724(2) .1288(16) .024(7) Uiso .2029(15)
N23' .925(4) .818(2) .1122(15) .032(7) Uiso .2029(15)
C24' 1.086(5) .851(3) .0907(18) .030(8) Uiso .2029(15)
C25' 1.204(4) .793(2) .0920(15) .017(6) Uiso .2029(15)
C3' .614(4) .618(2) .2804(15) .020(3) Uiso .2029(15)
C31' .591(4) .749(2) .2507(15) .017(6) Uiso .2029(15)
N32' .659(3) .7397(18) .1992(12) .018(3) Uiso .2029(15)
C33' .672(3) .830(2) .1694(13) .013(5) Uiso .2029(15)
C34' .573(5) .905(3) .1924(18) .033(8) Uiso .2029(15)
C35' .486(4) .890(2) .2249(14) .015(6) Uiso .2029(15)
C36' .477(5) .812(3) .2605(18) .031(8) Uiso .2029(15)
C4' .651(4) .415(2) .1052(16) .023(7) Uiso .2029(15)
N41' .571(3) .5398(17) .2354(11) .013(5) Uiso .2029(15)
C42' .648(5) .515(3) .180(2) .041(9) Uiso .2029(15)
N43' .600(4) .441(2) .1682(15) .035(7) Uiso .2029(15)
C44' .470(4) .410(2) .2024(15) .018(6) Uiso .2029(15)
C45' .494(3) .4796(18) .2659(12) .007(5) Uiso .2029(15)
O1 .648(3) .7115(9) .4303(6) .219(15) Uani 1.00000
O2 .403(2) .8640(13) -.0505(9) .097(12) Uani .50000
O3 .441(5) .959(2) -.023(2) .22(5) Uani .50000
O4 .8583(19) .7959(13) -.0494(8) .079(10) Uani .50000
O5 .748(3) .8430(19) -.0472(9) .134(18) Uani .50000
H1a .69748 .48571 .05050 .04400 Uiso .7971(15)
H1b .76963 .38485 .07515 .04400 Uiso .7971(15)
H14 .40778 .47362 .28700 .02800 Uiso .7971(15)
H15 .40580 .33424 .22590 .03900 Uiso .7971(15)
H16 .56436 .32535 .13512 .05600 Uiso .7971(15)
H2a 1.32217 .69435 .12924 .04100 Uiso .7971(15)
H2b 1.21271 .68377 .18802 .04100 Uiso .7971(15)
H24 1.32504 .51319 .07619 .04300 Uiso .7971(15)
H25 1.09666 .39278 .04993 .04000 Uiso .7971(15)
H3a .59436 .86024 .08987 .04400 Uiso .7971(15)
H3b .64483 .95558 .12796 .04400 Uiso .7971(15)
H34 1.30645 .85067 .08772 .03700 Uiso .7971(15)
H35 1.15930 .99221 .05498 .04400 Uiso .7971(15)
H36 .86704 1.00575 .07295 .05000 Uiso .7971(15)
H4a .53177 .62432 .31926 .04400 Uiso .7971(15)
H4b .72671 .62711 .30903 .04400 Uiso .7971(15)
H44 .43458 .80185 .31296 .03400 Uiso .7971(15)
H45 .46427 .94444 .23529 .04500 Uiso .7971(15)
H14' .84860 .30965 .05171 .04600 Uiso .2029(15)
H15' 1.13690 .31222 .02807 .03700 Uiso .2029(15)
H16' 1.28406 .45752 .07294 .03700 Uiso .2029(15)
H24' 1.09979 .91652 .07581 .03800 Uiso .2029(15)
H25' 1.31471 .80239 .07706 .02100 Uiso .2029(15)
H34' .58744 .97066 .17763 .04100 Uiso .2029(15)
H35' .39922 .93974 .22974 .02000 Uiso .2029(15)
H36' .39432 .80378 .29111 .04100 Uiso .2029(15)
H4'a .62549 .34733 .09749 .02800 Uiso .2029(15)
H4'b .58627 .45408 .07401 .02800 Uiso .2029(15)
H45' .46248 .47525 .30924 .00900 Uiso .2029(15)
H44' .38552 .36047 .19186 .02200 Uiso .2029(15)
H1'a 1.30982 .60645 .12525 .03400 Uiso .2029(15)
H1'b 1.20402 .60434 .18537 .03400 Uiso .2029(15)
H2'a .68887 .83760 .07682 .02400 Uiso .2029(15)
H2'b .76590 .92830 .11424 .02400 Uiso .2029(15)
H3'a .73091 .60883 .29593 .03000 Uiso .2029(15)
H3'b .54253 .61071 .31502 .03000 Uiso .2029(15)

loop_
_atom_site_aniso_label
_atom_site_aniso_U_11
_atom_site_aniso_U_22
_atom_site_aniso_U_33
_atom_site_aniso_U_12
_atom_site_aniso_U_13
_atom_site_aniso_U_23
Ni1 .0157(5) .0260(6) .0252(6) -.0021(4) .0043(4) -.0054(5)
Br1 .0345(5) .0558(6) .0314(5) -.0130(5) -.0019(4) -.0010(5)
Br2 .0405(5) .0232(5) .0616(7) .0036(4) .0089(5) -.0086(5)
C1 .034(5) .017(4) .036(5) -.001(3) .002(4) -.008(4)
C11 .030(4) .010(3) .031(5) .006(3) -.000(4) .006(3)
N12 .016(3) .011(3) .027(4) .004(2) -.010(3) -.003(3)
C13 .020(4) .023(4) .045(6) .004(3) -.013(4) .001(4)
C14 .031(4) .025(4) .017(4) .001(3) -.006(3) .009(3)
C15 .028(4) .012(4) .045(6) .002(3) .007(4) .020(4)
C16 .029(5) .047(6) .037(6) -.004(4) -.002(4) .004(5)
C2 .020(4) .033(5) .030(5) .003(3) .004(4) .000(4)
N21 .026(3) .020(3) .026(4) .003(3) -.000(3) -.001(3)
C22 .023(4) .032(4) .015(4) -.004(3) .002(3) .001(3)
N23 .017(3) .032(4) .026(4) .001(3) .002(3) -.003(3)
C24 .019(4) .048(6) .027(5) .008(4) .007(4) .001(4)
C25 .031(5) .025(4) .035(5) .003(4) .004(4) -.005(4)
C3 .026(4) .019(4) .045(6) .007(3) -.002(4) -.009(4)
C31 .019(4) .034(5) .028(5) -.001(3) -.002(3) -.004(4)
N32 .020(3) .011(3) .026(4) -.009(3) -.001(3) -.005(3)
C33 .023(4) .021(4) .021(4) -.004(3) -.000(3) .000(3)
C34 .026(4) .016(4) .034(5) -.005(3) .001(4) .003(4)
C35 .034(5) .029(5) .029(5) -.012(4) .006(4) -.005(4)
C36 .030(5) .040(5) .024(5) -.003(4) -.004(4) -.008(4)
C4 .031(4) .029(5) .028(5) .001(4) .007(4) -.019(4)
N41 .018(3) .030(4) .033(4) -.002(3) .006(3) -.004(3)
C42 .022(4) .041(5) .026(5) -.000(4) -.002(4) .005(4)
N43 .022(3) .015(3) .028(4) -.003(3) .006(3) .001(3)
C44 .016(4) .023(4) .028(5) -.003(3) -.001(3) -.002(3)
C45 .029(5) .020(4) .079(8) .002(4) -.023(5) -.003(5)
Ni1' .018(2) .053(3) .027(2) .004(2) .0002(17) -.009(2)
Br1' .065(3) .100(5) .075(4) -.049(3) .021(3) -.041(3)
Br2' .071(3) .034(2) .092(4) -.014(2) .032(3) -.030(3)
O1 .49(3) .091(8) .081(8) -.099(13) .034(12) -.012(7)
O2 .085(11) .099(12) .115(14) .055(10) .053(11) .076(11)
O3 .22(5) .19(4) .25(5) .16(4) .05(3) .11(3)
O4 .052(9) .096(12) .085(12) -.008(8) -.006(8) .005(10)
O5 .16(2) .18(2) .059(11) -.082(18) -.007(12) .014(13)

loop_
_atom_type_symbol
_atom_type_oxidation_number
_atom_type_number_in_cell
_atom_type_scat_dispersion_real
_atom_type_scat_dispersion_imag
_atom_type_scat_source
C 0 80 .002 .002 'Int Tables Vol IV Tables 2.2B and 2.3.1'
H 0 96 0 0 'Int Tables Vol IV Tables 2.2B and 2.3.1'
Br 0 8 -.374 2.456 'Int Tables Vol IV Tables 2.2B and 2.3.1'
N 0 24 .004 .003 'Int Tables Vol IV Tables 2.2B and 2.3.1'
Ni 0 4 .285 1.113 'Int Tables Vol IV Tables 2.2B and 2.3.1'
O 0 12 .008 .006 'Int Tables Vol IV Tables 2.2B and 2.3.1'

loop_
_geom_angle_atom_site_label_1
_geom_angle_atom_site_label_2
_geom_angle_atom_site_label_3
_geom_angle
Br1 Ni1 N12 90.52(19)
Br1 Ni1 C22 92.4(2)
Br1 Ni1 N32 90.15(19)
Br1 Ni1 C42 93.1(3)
N12 Ni1 C22 90.2(3)
N12 Ni1 N32 179.1(3)
N12 Ni1 C42 91.3(3)
C22 Ni1 N32 90.3(3)
C22 Ni1 C42 174.3(4)
N32 Ni1 C42 88.1(4)
C11 C1 N21 112.3(7)
C11 C1 H1a 111.3
C11 C1 H1b 108.9
N21 C1 H1a 109.1
N21 C1 H1b 107.4
H1a C1 H1b 107.7
C1 C11 N12 123.9(7)
C1 C11 C16 115.3(7)
N12 C11 C16 120.8(8)
Ni1 N12 C11 118.9(5)
Ni1 N12 C13 121.4(5)
C11 N12 C13 119.6(7)
C11 N12 C13 119.6(7)
N12 C13 C14 116.0(8)
N12 C13 C4 121.3(7)
C14 C13 C4 122.7(8)
C13 C14 C15 122.9(8)
C13 C14 H14 114.7
C15 C14 H14 122.0
C14 C15 C16 121.5(8)
C14 C15 H15 119.4
C16 C15 H15 119.1
C11 C16 C15 118.2(9)
C11 C16 H16 119.9
C15 C16 H16 121.9
N23 C2 C33 109.9(7)
N23 C2 H2a 108.9
N23 C2 H2b 108.5
C33 C2 H2a 109.6
C33 C2 H2b 109.3
H2a C2 H2b 110.6
C1 N21 C22 120.5(7)
C1 N21 C25 128.6(7)
C22 N21 C25 110.9(7)
Ni1 C22 N21 127.5(6)
Ni1 C22 N23 126.7(6)
N21 C22 N23 105.8(7)
C2 N23 C22 120.3(7)
C2 N23 C24 129.7(7)
C22 N23 C24 109.9(7)
N23 C24 C25 106.8(7)
N23 C24 H24 126.8
C25 C24 H24 126.4
N21 C25 C24 106.7(8)
N21 C25 H25 127.8
C24 C25 H25 125.5
C31 C3 N41 112.5(7)
C31 C3 H3a 108.2
C31 C3 H3b 108.1
N41 C3 H3a 109.4
N41 C3 H3b 110.2
H3a C3 H3b 108.3
C3 C31 N32 122.9(8)
C3 C31 C36 115.5(8)
N32 C31 C36 121.5(8)
Ni1 N32 C31 121.3(5)
Ni1 N32 C33 120.3(5)
C31 N32 C33 118.2(7)
C2 C33 N32 121.0(7)
C2 C33 C34 118.9(7)
N32 C33 C34 120.1(7)
C33 C34 C35 121.8(8)
C33 C34 H34 119.0
C35 C34 H34 119.2
C34 C35 C36 117.9(9)
C34 C35 H35 120.5
C36 C35 H35 121.6
C31 C36 C35 120.4(8)
C31 C36 H36 120.5
C35 C36 H36 119.2
C13 C4 N43 110.3(7)
C13 C4 H4a 108.6
C13 C4 H4b 106.8
N43 C4 H4a 110.6
N43 C4 H4b 110.6
H4a C4 H4b 109.8
C3 N41 C42 120.3(7)
C3 N41 C45 129.6(7)
C42 N41 C45 110.1(7)
Ni1 C42 N41 129.3(7)
Ni1 C42 N43 125.1(7)
N41 C42 N43 105.4(7)
C4 N43 C42 124.0(7)
C4 N43 C44 125.5(7)
C42 N43 C44 110.3(7)
N43 C44 C45 108.9(8)
N43 C44 H44 124.4
C45 C44 H44 126.6
N41 C45 C44 104.9(8)
N41 C45 H45 123.6
C44 C45 H45 131.3
Br1' Ni1' N12' 92.0(7)
Br1' Ni1' C22' 88.4(10)
Br1' Ni1' N32' 86.7(7)
Br1' Ni1' C42' 86.1(11)
N12' Ni1' C22' 95.4(12)
N12' Ni1' N32' 175.3(10)
N12' Ni1' C42' 78.6(14)
C22' Ni1' N32' 89.1(13)
C22' Ni1' C42' 171.7(16)
N32' Ni1' C42' 96.7(14)
C11' C1' N21' 117(3)
C11' C1' H1'a 108
C11' C1' H1'b 108
N21' C1' H1'a 107
N21' C1' H1'b 107
H1'a C1' H1'b 110
C1' C11' N12' 122(3)
C1' C11' C16' 126(3)
N12' C11' C16' 112(3)
Ni1' N12' C11' 116(2)
Ni1' N12' C13' 122(2)
C11' N12' C13' 122(3)
N12' C13' C14' 121(3)
N12' C13' C4' 123(3)
C14' C13' C4' 115(3)
C13' C14' C15' 127(4)
C13' C14' H14' 116
C15' C14' H14' 116
C14' C15' C16' 107(3)
C14' C15' H15' 126
C16' C15' H15' 127
C11' C16' C15' 131(3)
C11' C16' H16' 115
C15' C16' H16' 115
N23' C2' C33' 114(3)
N23' C2' H2'a 108
N23' C2' H2'b 108
C33' C2' H2'a 109
C33' C2' H2'b 109
H2'a C2' H2'b 110
C1' N21' C22' 120(3)
C1' N21' C25' 134(3)
C22' N21' C25' 105(2)
Ni1' C22' N21' 120(2)
Ni1' C22' N23' 135(3)
N21' C22' N23' 105(3)
C2' N23' C22' 116(3)
C2' N23' C24' 136(3)
C22' N23' C24' 107(3)
N23' C24' C25' 118(3)
N23' C24' H24' 121
C25' C24' H24' 121
N21' C25' C24' 103(3)
N21' C25' H25' 128
C24' C25' H25' 128
C31' C3' N41' 118(2)
C31' C3' H3'a 107
C31' C3' H3'b 107
N41' C3' H3'a 107
N41' C3' H3'b 107
H3'a C3' H3'b 110
C3' C31' N32' 98(2)
C3' C31' C36' 129(3)
N32' C31' C36' 125(3)
Ni1' N32' C31' 135(2)
Ni1' N32' C33' 114(2)
C31' N32' C33' 110(3)
C2' C33' N32' 131(3)
C2' C33' C34' 113(3)
N32' C33' C34' 116(3)
C33' C34' C35' 121(4)
C33' C34' H34' 119
C35' C34' H34' 120
C34' C35' C36' 127(4)
C34' C35' H35' 116
C36' C35' H35' 116
C31' C36' C35' 113(3)
C31' C36' H36' 123
C35' C36' H36' 124
C13' C4' N43' 113(3)
C13' C4' H4'a 109
C13' C4' H4'b 109
N43' C4' H4'a 109
N43' C4' H4'b 108
H4'a C4' H4'b 109
C3' N41' C42' 129(3)
C3' N41' C45' 105(2)
C42' N41' C45' 123(3)
Ni1' C42' N41' 108(3)
Ni1' C42' N43' 149(4)
N41' C42' N43' 104(4)
C4' N43' C42' 108(4)
C4' N43' C44' 132(3)
C42' N43' C44' 115(4)
N43' C44' C45' 102(2)
N43' C44' H44' 129
C45' C44' H44' 129
N41' C45' C44' 90(2)
N41' C45' H45' 135
C44' C45' H45' 135

loop_
_geom_bond_atom_site_label_1
_geom_bond_atom_site_label_2
_geom_bond_distance
Ni1 Br1 3.1464(14)
Ni1 N12 1.981(6)
Ni1 C22 1.870(8)
Ni1 N32 2.003(6)
Ni1 C42 1.835(9)
C1 C11 1.499(13)
C1 N21 1.444(11)
C1 H1a .948
C1 H1b .973
C11 N12 1.382(10)
C11 C16 1.421(13)
N12 C13 1.410(12)
C13 C14 1.438(12)
C13 C4 1.484(13)
C14 C15 1.298(12)
C14 H14 .971
C15 C16 1.377(14)
C15 H15 .949
C16 H16 .948
C2 N23 1.452(11)
C2 C33 1.505(12)
C2 H2a .944
C2 H2b .942
N21 C22 1.333(11)
N21 C25 1.393(12)
C22 N23 1.340(10)
N23 C24 1.407(12)
C24 C25 1.325(13)
C24 H24 .957
C25 H25 .953
C3 C31 1.505(12)
C3 N41 1.463(12)
C3 H3a .961
C3 H3b .953
C31 N32 1.365(11)
C31 C36 1.381(13)
N32 C33 1.368(10)
C33 C34 1.384(12)
C34 C35 1.364(12)
C34 H34 .950
C35 C36 1.369(13)
C35 H35 .955
C36 H36 .973
C4 N43 1.404(11)
C4 H4a .939
C4 H4b .957
N41 C42 1.357(12)
N41 C45 1.471(14)
C42 N43 1.390(12)
N43 C44 1.399(10)
C44 C45 1.351(14)
C44 H44 .924
C45 H45 .972
Ni1' Br1' 3.242(7)
Ni1' N12' 2.07(2)
Ni1' C22' 1.84(3)
Ni1' N32' 2.09(3)
Ni1' C42' 2.02(4)
C1' C11' 1.46(5)
C1' N21' 1.39(4)
C1' H1'a .95
C1' H1'b .95
C11' N12' 1.38(4)
C11' C16' 1.33(5)
N12' C13' 1.33(4)
C13' C14' 1.29(5)
C13' C4' 1.53(4)
C14' C15' 1.35(5)
C14' H14' .95
C15' C16' 1.46(5)
C15' H15' .95
C16' H16' .95
C2' N23' 1.43(4)
C2' C33' 1.42(4)
C2' H2'a .95
C2' H2'b .95
N21' C22' 1.50(4)
N21' C25' 1.53(4)
C22' N23' 1.33(4)
N23' C24' 1.44(5)
C24' C25' 1.20(5)
C24' H24' .95
C25' H25' .95
C3' C31' 1.89(4)
C3' N41' 1.44(4)
C3' H3'a .95
C3' H3'b .95
C31' N32' 1.24(4)
C31' C36' 1.26(5)
N32' C33' 1.38(4)
C33' C34' 1.38(5)
C34' C35' 1.01(5)
C34' H34' .96
C35' C36' 1.29(5)
C35' H35' .96
C36' H36' .95
C4' N43' 1.44(5)
C4' H4'a .95
C4' H4'b .95
N41' C42' 1.39(5)
N41' C45' 1.22(3)
C42' N43' 1.10(5)
N43' C44' 1.35(4)
C44' C45' 1.63(4)
C44' H44' .95
C45' H45' .95
